data_4075720
loop_
_publ_author_name
'Joly, K\'evin M.'
'Kariuki, Benson M.'
'Coe, Diane M.'
'Cox, Liam R.'

_publ_section_title
;
 One-Pot Synthesis of 1,1&#x2018;-Bis(2-amino)ethyl-Substituted Ferrocenes
 from the Reaction of Spiro[2.4]hepta-4,6-diene with Lithium
 Amides:&#x00A0; An Expedient Route into Functionalized Ferrocenophanes
;
_journal_issue 3
_journal_name_full Organometallics
_journal_page_first 358
_journal_paper_doi 10.1021/om049222m
_journal_volume 24
_journal_year 2005
_chemical_formula_moiety 'C22 H32 Fe N2 O2, 2(H2 O)'
_chemical_formula_sum 'C22 H36 Fe N2 O4'
_chemical_formula_weight 448.38
_chemical_name_systematic
;
 ?
;
_space_group_IT_number 15
_symmetry_cell_setting monoclinic
_symmetry_space_group_name_Hall '-C 2yc'
_symmetry_space_group_name_H-M 'C 1 2/c 1'
_atom_sites_solution_hydrogens geom
_atom_sites_solution_primary direct
_atom_sites_solution_secondary difmap
_audit_creation_method SHELXL-97
_cell_angle_alpha 90.00
_cell_angle_beta 102.798(8)
_cell_angle_gamma 90.00
_cell_formula_units_Z 4
_cell_length_a 19.448(3)
_cell_length_b 12.5409(15)
_cell_length_c 9.3747(12)
_cell_measurement_reflns_used 2347
_cell_measurement_temperature 296(2)
_cell_measurement_theta_max 29.38
_cell_measurement_theta_min 1.95
_cell_volume 2229.6(5)
_computing_cell_refinement 'MSC/AFC Diffractometer Control'
_computing_data_collection 'MSC/AFC Diffractometer Control'
_computing_data_reduction teXsan
_computing_molecular_graphics PLATON
_computing_publication_material PLATON
_computing_structure_refinement SHELXTL
_computing_structure_solution SHELXTL
_diffrn_ambient_temperature 296(2)
_diffrn_measured_fraction_theta_full 0.913
_diffrn_measured_fraction_theta_max 0.913
_diffrn_measurement_device_type 'Rigaku R-axis IIc'
_diffrn_measurement_method 'Image plate scans'
_diffrn_radiation_monochromator graphite
_diffrn_radiation_source 'Rotating anode'
_diffrn_radiation_type MoK\a
_diffrn_radiation_wavelength 0.71069
_diffrn_reflns_av_R_equivalents 0.0473
_diffrn_reflns_av_sigmaI/netI 0.0550
_diffrn_reflns_limit_h_max 24
_diffrn_reflns_limit_h_min -26
_diffrn_reflns_limit_k_max 17
_diffrn_reflns_limit_k_min -17
_diffrn_reflns_limit_l_max 12
_diffrn_reflns_limit_l_min -12
_diffrn_reflns_number 7624
_diffrn_reflns_theta_full 29.38
_diffrn_reflns_theta_max 29.38
_diffrn_reflns_theta_min 1.95
_exptl_absorpt_coefficient_mu 0.706
_exptl_absorpt_correction_T_max 0.8161
_exptl_absorpt_correction_T_min 0.7655
_exptl_absorpt_correction_type none
_exptl_crystal_colour orange
_exptl_crystal_density_diffrn 1.336
_exptl_crystal_density_method 'not measured'
_exptl_crystal_description block
_exptl_crystal_F_000 960
_exptl_crystal_size_max 0.40
_exptl_crystal_size_mid 0.30
_exptl_crystal_size_min 0.30
_refine_diff_density_max 0.794
_refine_diff_density_min -0.974
_refine_diff_density_rms 0.073
_refine_ls_extinction_method none
_refine_ls_goodness_of_fit_ref 1.076
_refine_ls_hydrogen_treatment mixed
_refine_ls_matrix_type full
_refine_ls_number_parameters 132
_refine_ls_number_reflns 2809
_refine_ls_number_restraints 0
_refine_ls_restrained_S_all 1.076
_refine_ls_R_factor_all 0.0664
_refine_ls_R_factor_gt 0.0524
_refine_ls_shift/su_max 0.000
_refine_ls_shift/su_mean 0.000
_refine_ls_structure_factor_coef Fsqd
_refine_ls_weighting_details 'calc w=1/[\s^2^(Fo^2^)+(0.0921P)^2^+1.6352P] where P=(Fo^2^+2Fc^2^)/3'
_refine_ls_weighting_scheme calc
_refine_ls_wR_factor_gt 0.1404
_refine_ls_wR_factor_ref 0.1710
_reflns_number_gt 2347
_reflns_number_total 2809
_reflns_threshold_expression >2sigma(I)
_cod_data_source_file om049222msi20041104_051556.cif
_cod_data_source_block kmj1
_cod_depositor_comments
;
The following automatic conversions were performed:

'_symmetry_cell_setting' value 'Monoclinic' changed to 'monoclinic'
according to /home/saulius/struct/CIF-dictionaries/cif_core.dic
dictionary named 'cif_core.dic' version 2.4.1 from 2010-06-29.

Automatic conversion script
Id: cif_fix_values 1715 2011-07-08 13:25:40Z adriana 
;
_cod_original_sg_symbol_H-M C2/c
_cod_database_code 4075720

loop_
_symmetry_equiv_pos_as_xyz
'x, y, z'
'-x, y, -z+1/2'
'x+1/2, y+1/2, z'
'-x+1/2, y+1/2, -z+1/2'
'-x, -y, -z'
'x, -y, z-1/2'
'-x+1/2, -y+1/2, -z'
'x+1/2, -y+1/2, z-1/2'

loop_
_atom_site_label
_atom_site_type_symbol
_atom_site_fract_x
_atom_site_fract_y
_atom_site_fract_z
_atom_site_U_iso_or_equiv
_atom_site_adp_type
_atom_site_occupancy
_atom_site_symmetry_multiplicity
_atom_site_calc_flag
_atom_site_refinement_flags
Fe1 Fe -0.5000 0.36787(4) 0.2500 0.03476(19) Uani 1 2 d S
C1 C -0.27838(17) 0.1266(2) 0.7121(4) 0.0515(7) Uani 1 1 d .
H1A H -0.2460 0.1862 0.7347 0.062 Uiso 1 1 calc R
H1B H -0.2736 0.0965 0.6195 0.062 Uiso 1 1 calc R
C2 C -0.25925(19) 0.0434(3) 0.8301(4) 0.0638(9) Uani 1 1 d .
H2A H -0.2906 -0.0171 0.8053 0.077 Uiso 1 1 calc R
H2B H -0.2116 0.0189 0.8341 0.077 Uiso 1 1 calc R
C3 C -0.3329(2) 0.1183(3) 0.9588(4) 0.0627(9) Uani 1 1 d .
H3A H -0.3372 0.1466 1.0528 0.075 Uiso 1 1 calc R
H3B H -0.3649 0.0583 0.9358 0.075 Uiso 1 1 calc R
C4 C -0.35485(19) 0.2044(3) 0.8422(3) 0.0557(8) Uani 1 1 d .
H4A H -0.4028 0.2268 0.8403 0.067 Uiso 1 1 calc R
H4B H -0.3243 0.2659 0.8667 0.067 Uiso 1 1 calc R
C5 C -0.37104(16) 0.2488(2) 0.5877(3) 0.0466(6) Uani 1 1 d .
H5A H -0.3366 0.3059 0.6085 0.056 Uiso 1 1 calc R
H5B H -0.4162 0.2780 0.5960 0.056 Uiso 1 1 calc R
C6 C -0.37675(16) 0.2116(2) 0.4310(3) 0.0462(6) Uani 1 1 d .
H6A H -0.3309 0.1862 0.4210 0.055 Uiso 1 1 calc R
H6B H -0.4093 0.1520 0.4117 0.055 Uiso 1 1 calc R
C7 C -0.40170(14) 0.2975(2) 0.3171(3) 0.0401(5) Uani 1 1 d .
C8 C -0.39635(13) 0.4099(2) 0.3403(3) 0.0420(6) Uani 1 1 d .
H8 H -0.3787 0.4441 0.4288 0.050 Uiso 1 1 calc R
C9 C -0.42323(14) 0.4605(2) 0.2018(4) 0.0482(7) Uani 1 1 d .
H9 H -0.4256 0.5337 0.1857 0.058 Uiso 1 1 calc R
C10 C -0.44568(17) 0.3814(3) 0.0932(3) 0.0513(7) Uani 1 1 d .
H10 H -0.4650 0.3933 -0.0055 0.062 Uiso 1 1 calc R
C11 C -0.43293(15) 0.2799(2) 0.1639(3) 0.0450(6) Uani 1 1 d .
H11 H -0.4430 0.2139 0.1190 0.054 Uiso 1 1 calc R
N1 N -0.35066(12) 0.16490(18) 0.6986(3) 0.0401(5) Uani 1 1 d .
O1 O -0.26371(12) 0.0825(2) 0.9696(3) 0.0664(7) Uani 1 1 d .
O2 O -0.46536(17) 0.0125(3) 0.6426(4) 0.0983(11) Uani 1 1 d .

loop_
_atom_site_aniso_label
_atom_site_aniso_U_11
_atom_site_aniso_U_22
_atom_site_aniso_U_33
_atom_site_aniso_U_23
_atom_site_aniso_U_13
_atom_site_aniso_U_12
Fe1 0.0339(3) 0.0342(3) 0.0365(3) 0.000 0.0084(2) 0.000
C1 0.0409(15) 0.0611(18) 0.0533(17) 0.0111(13) 0.0121(13) 0.0070(12)
C2 0.0560(18) 0.073(2) 0.062(2) 0.0210(17) 0.0127(16) 0.0204(16)
C3 0.067(2) 0.080(2) 0.0422(16) 0.0087(15) 0.0142(16) 0.0112(17)
C4 0.0618(19) 0.0624(18) 0.0427(15) -0.0032(13) 0.0109(14) 0.0121(15)
C5 0.0542(16) 0.0402(13) 0.0447(14) 0.0024(11) 0.0091(12) 0.0082(11)
C6 0.0550(16) 0.0394(13) 0.0445(14) 0.0033(11) 0.0119(13) 0.0100(11)
C7 0.0366(12) 0.0403(12) 0.0438(13) 0.0033(10) 0.0099(11) 0.0046(10)
C8 0.0314(12) 0.0422(13) 0.0513(15) 0.0028(11) 0.0067(11) -0.0030(10)
C9 0.0381(13) 0.0486(14) 0.0606(17) 0.0143(13) 0.0170(13) -0.0041(11)
C10 0.0476(16) 0.0687(19) 0.0409(14) 0.0152(13) 0.0170(13) 0.0022(13)
C11 0.0439(14) 0.0501(14) 0.0442(14) -0.0019(11) 0.0166(12) 0.0067(11)
N1 0.0380(11) 0.0413(11) 0.0405(11) 0.0028(9) 0.0075(9) 0.0045(9)
O1 0.0524(13) 0.0934(19) 0.0498(13) 0.0185(12) 0.0035(11) 0.0105(12)
O2 0.086(2) 0.139(3) 0.0722(19) -0.0171(19) 0.0231(16) -0.054(2)

loop_
_atom_type_symbol
_atom_type_description
_atom_type_scat_dispersion_real
_atom_type_scat_dispersion_imag
_atom_type_scat_source
C C 0.0033 0.0016 'International Tables Vol C Tables 4.2.6.8 and 6.1.1.4'
H H 0.0000 0.0000 'International Tables Vol C Tables 4.2.6.8 and 6.1.1.4'
N N 0.0061 0.0033 'International Tables Vol C Tables 4.2.6.8 and 6.1.1.4'
O O 0.0106 0.0060 'International Tables Vol C Tables 4.2.6.8 and 6.1.1.4'
Fe Fe 0.3463 0.8444 'International Tables Vol C Tables 4.2.6.8 and 6.1.1.4'

loop_
_geom_angle_atom_site_label_1
_geom_angle_atom_site_label_2
_geom_angle_atom_site_label_3
_geom_angle
_geom_angle_site_symmetry_1
_geom_angle_site_symmetry_3
C10 Fe1 C10 170.25(19) 2_455 .
C10 Fe1 C11 41.84(12) 2_455 2_455
C10 Fe1 C11 146.97(14) . 2_455
C10 Fe1 C11 146.97(14) 2_455 .
C10 Fe1 C11 41.84(12) . .
C11 Fe1 C11 113.41(17) 2_455 .
C10 Fe1 C9 130.76(14) 2_455 .
C10 Fe1 C9 41.35(13) . .
C11 Fe1 C9 169.52(12) 2_455 .
C11 Fe1 C9 69.39(13) . .
C10 Fe1 C9 41.35(13) 2_455 2_455
C10 Fe1 C9 130.76(14) . 2_455
C11 Fe1 C9 69.39(13) 2_455 2_455
C11 Fe1 C9 169.52(12) . 2_455
C9 Fe1 C9 109.80(18) . 2_455
C10 Fe1 C7 114.55(13) 2_455 .
C10 Fe1 C7 69.94(12) . .
C11 Fe1 C7 106.37(11) 2_455 .
C11 Fe1 C7 41.49(11) . .
C9 Fe1 C7 68.59(11) . .
C9 Fe1 C7 148.70(12) 2_455 .
C10 Fe1 C7 69.94(12) 2_455 2_455
C10 Fe1 C7 114.55(13) . 2_455
C11 Fe1 C7 41.49(11) 2_455 2_455
C11 Fe1 C7 106.37(11) . 2_455
C9 Fe1 C7 148.70(12) . 2_455
C9 Fe1 C7 68.59(11) 2_455 2_455
C7 Fe1 C7 129.63(15) . 2_455
C10 Fe1 C8 107.61(13) 2_455 .
C10 Fe1 C8 69.77(13) . .
C11 Fe1 C8 129.38(12) 2_455 .
C11 Fe1 C8 69.19(12) . .
C9 Fe1 C8 41.02(11) . .
C9 Fe1 C8 117.51(12) 2_455 .
C7 Fe1 C8 40.24(11) . .
C7 Fe1 C8 168.46(11) 2_455 .
C10 Fe1 C8 69.77(13) 2_455 2_455
C10 Fe1 C8 107.61(13) . 2_455
C11 Fe1 C8 69.19(12) 2_455 2_455
C11 Fe1 C8 129.38(12) . 2_455
C9 Fe1 C8 117.51(12) . 2_455
C9 Fe1 C8 41.02(11) 2_455 2_455
C7 Fe1 C8 168.46(11) . 2_455
C7 Fe1 C8 40.24(11) 2_455 2_455
C8 Fe1 C8 150.53(15) . 2_455
N1 C1 C2 111.5(3) . .
O1 C2 C1 112.5(3) . .
O1 C3 C4 112.9(3) . .
N1 C4 C3 111.0(3) . .
N1 C5 C6 114.4(2) . .
C7 C6 C5 113.9(2) . .
C8 C7 C11 107.6(2) . .
C8 C7 C6 126.3(3) . .
C11 C7 C6 126.0(2) . .
C8 C7 Fe1 69.94(14) . .
C11 C7 Fe1 66.89(15) . .
C6 C7 Fe1 130.14(19) . .
C7 C8 C9 107.4(3) . .
C7 C8 Fe1 69.82(14) . .
C9 C8 Fe1 67.48(15) . .
C10 C9 C8 109.4(3) . .
C10 C9 Fe1 68.50(16) . .
C8 C9 Fe1 71.50(15) . .
C9 C10 C11 107.2(3) . .
C9 C10 Fe1 70.15(17) . .
C11 C10 Fe1 69.46(16) . .
C10 C11 C7 108.4(3) . .
C10 C11 Fe1 68.70(16) . .
C7 C11 Fe1 71.62(15) . .
C4 N1 C1 106.3(2) . .
C4 N1 C5 110.5(2) . .
C1 N1 C5 113.5(2) . .
C3 O1 C2 107.4(3) . .

loop_
_geom_bond_atom_site_label_1
_geom_bond_atom_site_label_2
_geom_bond_distance
_geom_bond_site_symmetry_2
Fe1 C10 1.999(3) 2_455
Fe1 C10 1.999(3) .
Fe1 C11 2.009(3) 2_455
Fe1 C11 2.009(3) .
Fe1 C9 2.020(3) .
Fe1 C9 2.020(3) 2_455
Fe1 C7 2.073(3) .
Fe1 C7 2.073(3) 2_455
Fe1 C8 2.074(3) .
Fe1 C8 2.074(3) 2_455
C1 N1 1.464(4) .
C1 C2 1.506(4) .
C2 O1 1.418(5) .
C3 O1 1.401(4) .
C3 C4 1.528(5) .
C4 N1 1.454(4) .
C5 N1 1.471(3) .
C5 C6 1.521(4) .
C6 C7 1.519(4) .
C7 C8 1.426(4) .
C7 C11 1.447(4) .
C8 C9 1.436(4) .
C9 C10 1.419(5) .
C10 C11 1.431(4) .
